data_7241565
loop_
_publ_author_name
'Peloquin, Andrew J.'
'Kobra, Khadijatul'
'McMillen, Colin D.'
'Iacono, Scott T.'
'Pennington, William T.'

_publ_section_title
;
 Isolation of hydrazine oxidation products via halogen bonding: C--I bond
 scission and crystal polymorphism
;
_journal_issue 2
_journal_name_full CrystEngComm
_journal_page_first 419
_journal_page_last 426
_journal_paper_doi 10.1039/D0CE01568G
_journal_volume 23
_journal_year 2021
_chemical_formula_moiety 'C6 F3 I3, C4 H12 N, I'
_chemical_formula_sum 'C10 H12 F3 I4 N'
_chemical_formula_weight 710.81
_chemical_name_common '(1,3,5-triiodo-2,4,6-trifluorobenzene) (tetramethylammonium iodide) cocrystal'
_space_group_crystal_system orthorhombic
_space_group_IT_number 62
_space_group_name_Hall '-P 2ac 2n'
_space_group_name_H-M_alt 'P n m a'
_atom_sites_solution_hydrogens geom
_atom_sites_solution_primary dual
_atom_sites_solution_secondary difmap
_audit_creation_method SHELXL-2016/6
_audit_update_record
;
2020-10-22 deposited with the CCDC.	2020-11-23 downloaded from the CCDC.
;
_cell_angle_alpha 90
_cell_angle_beta 90
_cell_angle_gamma 90
_cell_formula_units_Z 4
_cell_length_a 21.6106(13)
_cell_length_b 7.3407(5)
_cell_length_c 11.3729(7)
_cell_measurement_reflns_used 28813
_cell_measurement_temperature 150(2)
_cell_measurement_theta_max 27.495
_cell_measurement_theta_min 3.348
_cell_volume 1804.2(2)
_computing_cell_refinement 'Bruker SAINT'
_computing_data_collection 'Bruker APEX3'
_computing_data_reduction 'Bruker SAINT'
_computing_molecular_graphics 'Bruker SHELXTL'
_computing_publication_material 'Bruker SHELXTL'
_computing_structure_refinement 'SHELXL-2016/6 (Sheldrick, 2016)'
_computing_structure_solution 'SHELXT 2014/5 (Sheldrick, 2014)'
_diffrn_ambient_temperature 150(2)
_diffrn_measured_fraction_theta_full 0.992
_diffrn_measured_fraction_theta_max 0.994
_diffrn_measurement_device_type 'Bruker D8 Quest Photon 100'
_diffrn_measurement_method '\f and \w scans'
_diffrn_radiation_type MoK\a
_diffrn_radiation_wavelength 0.71073
_diffrn_reflns_av_R_equivalents 0.0282
_diffrn_reflns_av_unetI/netI 0.0117
_diffrn_reflns_Laue_measured_fraction_full 0.992
_diffrn_reflns_Laue_measured_fraction_max 0.994
_diffrn_reflns_limit_h_max 28
_diffrn_reflns_limit_h_min -28
_diffrn_reflns_limit_k_max 9
_diffrn_reflns_limit_k_min -9
_diffrn_reflns_limit_l_max 14
_diffrn_reflns_limit_l_min -14
_diffrn_reflns_number 28813
_diffrn_reflns_point_group_measured_fraction_full 0.992
_diffrn_reflns_point_group_measured_fraction_max 0.994
_diffrn_reflns_theta_full 25.242
_diffrn_reflns_theta_max 27.495
_diffrn_reflns_theta_min 3.348
_diffrn_source 'fine focus sealed tube'
_exptl_absorpt_coefficient_mu 6.921
_exptl_absorpt_correction_T_max 0.65
_exptl_absorpt_correction_T_min 0.36
_exptl_absorpt_correction_type multi-scan
_exptl_absorpt_process_details 'Bruker, SADABS'
_exptl_crystal_colour colourless
_exptl_crystal_density_diffrn 2.617
_exptl_crystal_density_meas ?
_exptl_crystal_density_method 'not measured'
_exptl_crystal_description prism
_exptl_crystal_F_000 1272
_exptl_crystal_size_max 0.187
_exptl_crystal_size_mid 0.164
_exptl_crystal_size_min 0.067
_exptl_transmission_factor_max 'not measured'
_exptl_transmission_factor_min 'not measured'
_refine_diff_density_max 0.623
_refine_diff_density_min -1.150
_refine_diff_density_rms 0.157
_refine_ls_extinction_method none
_refine_ls_goodness_of_fit_ref 1.281
_refine_ls_hydrogen_treatment constr
_refine_ls_matrix_type full
_refine_ls_number_parameters 106
_refine_ls_number_reflns 2218
_refine_ls_number_restraints 0
_refine_ls_restrained_S_all 1.281
_refine_ls_R_factor_all 0.0211
_refine_ls_R_factor_gt 0.0196
_refine_ls_shift/su_max 0.002
_refine_ls_shift/su_mean 0.000
_refine_ls_structure_factor_coef Fsqd
_refine_ls_weighting_details 'w=1/[\s^2^(Fo^2^)+(0.0188P)^2^+2.7518P] where P=(Fo^2^+2Fc^2^)/3'
_refine_ls_weighting_scheme calc
_refine_ls_wR_factor_gt 0.0467
_refine_ls_wR_factor_ref 0.0471
_reflns_Friedel_coverage 0.000
_reflns_number_gt 2124
_reflns_number_total 2218
_reflns_threshold_expression 'I > 2\s(I)'
_cod_data_source_file d0ce01568g2.cif
_cod_data_source_block (135-F3I3B)(NMe4I)_MeOH
_cod_depositor_comments
;
The following automatic conversions were performed:

data item '_exptl_crystal_density_meas' value 'not measured' was
changed to '?' -- the value is perceived as not measured.

Automatic conversion script
Id: cif_fix_values 7556 2019-12-06 15:28:31Z antanas 

 Adding full bibliography for 7241557--7241566.cif.
;
_cod_database_code 7241565
_shelx_shelxl_version_number 2016/6
_shelx_space_group_comment
;
The symmetry employed for this shelxl refinement is uniquely defined
by the following loop, which should always be used as a source of
symmetry information in preference to the above space-group names.
They are only intended as comments.
;
_shelx_estimated_absorpt_t_min 0.358
_shelx_estimated_absorpt_t_max 0.654

loop_
_space_group_symop_operation_xyz
'x, y, z'
'-x+1/2, -y, z+1/2'
'-x, y+1/2, -z'
'x+1/2, -y+1/2, -z+1/2'
'-x, -y, -z'
'x-1/2, y, -z-1/2'
'x, -y-1/2, z'
'-x-1/2, y-1/2, z-1/2'

loop_
_atom_site_label
_atom_site_type_symbol
_atom_site_fract_x
_atom_site_fract_y
_atom_site_fract_z
_atom_site_U_iso_or_equiv
_atom_site_adp_type
_atom_site_occupancy
_atom_site_site_symmetry_order
_atom_site_calc_flag
_atom_site_refinement_flags_posn
_atom_site_refinement_flags_adp
_atom_site_refinement_flags_occupancy
_atom_site_disorder_assembly
_atom_site_disorder_group
I1 I 0.66832(2) 0.750000 0.91337(2) 0.02311(8) Uani 1 2 d S T P . .
I2 I 0.57948(2) 0.750000 0.66736(2) 0.02211(8) Uani 1 2 d S T P . .
I3 I 0.32138(2) 0.750000 0.46891(3) 0.02443(8) Uani 1 2 d S T P . .
I4 I 0.54350(2) 0.750000 0.13852(3) 0.03182(9) Uani 1 2 d S T P . .
F1 F 0.43387(12) 0.750000 0.6413(2) 0.0302(6) Uani 1 2 d S T P . .
F2 F 0.40373(12) 0.750000 0.2335(2) 0.0293(6) Uani 1 2 d S T P . .
F3 F 0.60520(12) 0.750000 0.3888(3) 0.0354(6) Uani 1 2 d S T P . .
N1 N 0.31482(17) 0.750000 -0.1164(3) 0.0238(7) Uani 1 2 d S T P . .
C1 C 0.3774(2) 0.750000 -0.0593(4) 0.0302(10) Uani 1 2 d S T P . .
H1A H 0.409572 0.750000 -0.120040 0.045 Uiso 1 2 calc R U P . .
H1B H 0.381797 0.859004 -0.010199 0.045 Uiso 0.5 1 calc R U P . .
H1C H 0.381797 0.640996 -0.010200 0.045 Uiso 0.5 1 calc R U P . .
C2 C 0.30836(16) 0.5834(4) -0.1908(3) 0.0287(7) Uani 1 1 d . . . . .
H2A H 0.340359 0.583698 -0.251842 0.043 Uiso 1 1 calc R U . . .
H2B H 0.313087 0.474703 -0.141544 0.043 Uiso 1 1 calc R U . . .
H2C H 0.267400 0.582405 -0.227750 0.043 Uiso 1 1 calc R U . . .
C3 C 0.2662(2) 0.750000 -0.0233(5) 0.0343(11) Uani 1 2 d S T P . .
H3A H 0.270492 0.859435 0.025373 0.051 Uiso 0.5 1 calc R U P . .
H3B H 0.225166 0.749134 -0.060150 0.051 Uiso 1 2 calc R U P . .
H3C H 0.270853 0.641432 0.026056 0.051 Uiso 0.5 1 calc R U P . .
C4 C 0.52120(19) 0.750000 0.5189(4) 0.0206(8) Uani 1 2 d S T P . .
C5 C 0.45743(19) 0.750000 0.5317(4) 0.0200(8) Uani 1 2 d S T P . .
C6 C 0.41678(18) 0.750000 0.4384(4) 0.0200(8) Uani 1 2 d S T P . .
C7 C 0.44238(19) 0.750000 0.3268(4) 0.0204(8) Uani 1 2 d S T P . .
C8 C 0.5057(2) 0.750000 0.3069(4) 0.0222(8) Uani 1 2 d S T P . .
C9 C 0.54377(18) 0.750000 0.4053(4) 0.0223(8) Uani 1 2 d S T P . .

loop_
_atom_site_aniso_label
_atom_site_aniso_U_11
_atom_site_aniso_U_22
_atom_site_aniso_U_33
_atom_site_aniso_U_23
_atom_site_aniso_U_13
_atom_site_aniso_U_12
I1 0.01911(13) 0.03249(15) 0.01771(14) 0.000 -0.00121(10) 0.000
I2 0.01996(13) 0.02151(13) 0.02487(14) 0.000 -0.00447(10) 0.000
I3 0.01537(13) 0.03105(15) 0.02686(15) 0.000 -0.00018(10) 0.000
I4 0.03292(17) 0.04010(18) 0.02243(15) 0.000 0.00850(12) 0.000
F1 0.0223(13) 0.0497(17) 0.0187(12) 0.000 0.0034(10) 0.000
F2 0.0252(13) 0.0423(15) 0.0204(12) 0.000 -0.0049(10) 0.000
F3 0.0161(12) 0.0563(18) 0.0339(15) 0.000 0.0059(11) 0.000
N1 0.0226(17) 0.0259(18) 0.0230(18) 0.000 -0.0017(15) 0.000
C1 0.024(2) 0.036(3) 0.031(2) 0.000 -0.0045(19) 0.000
C2 0.0360(16) 0.0245(15) 0.0255(15) -0.0016(13) -0.0069(13) -0.0005(13)
C3 0.032(2) 0.037(3) 0.034(3) 0.000 0.010(2) 0.000
C4 0.024(2) 0.021(2) 0.0174(19) 0.000 -0.0040(16) 0.000
C5 0.023(2) 0.0202(19) 0.0167(19) 0.000 0.0032(16) 0.000
C6 0.0162(18) 0.0185(19) 0.025(2) 0.000 0.0025(15) 0.000
C7 0.0197(19) 0.023(2) 0.0186(19) 0.000 -0.0019(15) 0.000
C8 0.024(2) 0.0200(19) 0.022(2) 0.000 0.0053(17) 0.000
C9 0.0145(18) 0.025(2) 0.027(2) 0.000 0.0058(16) 0.000

loop_
_atom_type_symbol
_atom_type_description
_atom_type_scat_dispersion_real
_atom_type_scat_dispersion_imag
_atom_type_scat_source
C C 0.0033 0.0016 'International Tables Vol C Tables 4.2.6.8 and 6.1.1.4'
H H 0.0000 0.0000 'International Tables Vol C Tables 4.2.6.8 and 6.1.1.4'
F F 0.0171 0.0103 'International Tables Vol C Tables 4.2.6.8 and 6.1.1.4'
I I -0.4742 1.8119 'International Tables Vol C Tables 4.2.6.8 and 6.1.1.4'
N N 0.0061 0.0033 'International Tables Vol C Tables 4.2.6.8 and 6.1.1.4'

loop_
_geom_angle_atom_site_label_1
_geom_angle_atom_site_label_2
_geom_angle_atom_site_label_3
_geom_angle
_geom_angle_site_symmetry_1
_geom_angle_site_symmetry_3
_geom_angle_publ_flag
C3 N1 C2 109.6(2) . . ?
C3 N1 C2 109.6(2) . 7_575 ?
C2 N1 C2 110.0(3) . 7_575 ?
C3 N1 C1 109.1(4) . . ?
C2 N1 C1 109.2(2) . . ?
C2 N1 C1 109.2(2) 7_575 . ?
N1 C1 H1A 109.5 . . ?
N1 C1 H1B 109.5 . . ?
H1A C1 H1B 109.5 . . ?
N1 C1 H1C 109.5 . . ?
H1A C1 H1C 109.5 . . ?
H1B C1 H1C 109.5 . . ?
N1 C2 H2A 109.5 . . ?
N1 C2 H2B 109.5 . . ?
H2A C2 H2B 109.5 . . ?
N1 C2 H2C 109.5 . . ?
H2A C2 H2C 109.5 . . ?
H2B C2 H2C 109.5 . . ?
N1 C3 H3A 109.5 . . ?
N1 C3 H3B 109.5 . . ?
H3A C3 H3B 109.5 . . ?
N1 C3 H3C 109.5 . . ?
H3A C3 H3C 109.5 . . ?
H3B C3 H3C 109.5 . . ?
C9 C4 C5 116.7(4) . . ?
C9 C4 I2 122.6(3) . . ?
C5 C4 I2 120.7(3) . . ?
F1 C5 C6 118.2(4) . . ?
F1 C5 C4 118.3(4) . . ?
C6 C5 C4 123.6(4) . . ?
C5 C6 C7 116.8(4) . . ?
C5 C6 I3 120.1(3) . . ?
C7 C6 I3 123.1(3) . . ?
F2 C7 C6 118.3(4) . . ?
F2 C7 C8 118.8(4) . . ?
C6 C7 C8 123.0(4) . . ?
C7 C8 C9 116.9(4) . . ?
C7 C8 I4 122.5(3) . . ?
C9 C8 I4 120.6(3) . . ?
F3 C9 C4 118.7(4) . . ?
F3 C9 C8 118.3(4) . . ?
C4 C9 C8 123.0(4) . . ?

loop_
_geom_bond_atom_site_label_1
_geom_bond_atom_site_label_2
_geom_bond_distance
_geom_bond_site_symmetry_2
_geom_bond_publ_flag
I2 C4 2.107(4) . ?
I3 C6 2.091(4) . ?
I4 C8 2.082(4) . ?
F1 C5 1.346(5) . ?
F2 C7 1.351(5) . ?
F3 C9 1.341(5) . ?
N1 C3 1.493(6) . ?
N1 C2 1.494(4) . ?
N1 C2 1.494(4) 7_575 ?
N1 C1 1.501(6) . ?
C1 H1A 0.9800 . ?
C1 H1B 0.9800 . ?
C1 H1C 0.9800 . ?
C2 H2A 0.9800 . ?
C2 H2B 0.9800 . ?
C2 H2C 0.9800 . ?
C3 H3A 0.9800 . ?
C3 H3B 0.9800 . ?
C3 H3C 0.9800 . ?
C4 C9 1.381(6) . ?
C4 C5 1.386(6) . ?
C5 C6 1.377(6) . ?
C6 C7 1.384(6) . ?
C7 C8 1.387(6) . ?
C8 C9 1.389(6) . ?

loop_
_geom_hbond_atom_site_label_D
_geom_hbond_atom_site_label_H
_geom_hbond_atom_site_label_A
_geom_hbond_distance_DH
_geom_hbond_distance_HA
_geom_hbond_distance_DA
_geom_hbond_angle_DHA
_geom_hbond_site_symmetry_A
C1 H1B I1 0.98 3.26 4.148(2) 151.6 5_676
C1 H1C I1 0.98 3.26 4.148(2) 151.6 5_666
C2 H2B I1 0.98 3.10 4.025(3) 157.6 5_666
C2 H2C I1 0.98 3.25 4.131(3) 150.6 6_556
C3 H3C I1 0.98 3.23 4.128(3) 152.5 5_666
C3 H3A I1 0.98 3.23 4.128(3) 152.6 5_676

loop_
_geom_torsion_atom_site_label_1
_geom_torsion_atom_site_label_2
_geom_torsion_atom_site_label_3
_geom_torsion_atom_site_label_4
_geom_torsion
_geom_torsion_site_symmetry_1
_geom_torsion_site_symmetry_2
_geom_torsion_site_symmetry_3
_geom_torsion_site_symmetry_4
_geom_torsion_publ_flag
C9 C4 C5 F1 180.000(0) . . . . ?
I2 C4 C5 F1 0.000(1) . . . . ?
C9 C4 C5 C6 0.000(1) . . . . ?
I2 C4 C5 C6 180.000(1) . . . . ?
F1 C5 C6 C7 180.000(0) . . . . ?
C4 C5 C6 C7 0.000(1) . . . . ?
F1 C5 C6 I3 0.000(1) . . . . ?
C4 C5 C6 I3 180.000(0) . . . . ?
C5 C6 C7 F2 180.000(0) . . . . ?
I3 C6 C7 F2 0.000(0) . . . . ?
C5 C6 C7 C8 0.000(0) . . . . ?
I3 C6 C7 C8 180.000(0) . . . . ?
F2 C7 C8 C9 180.000(0) . . . . ?
C6 C7 C8 C9 0.000(0) . . . . ?
F2 C7 C8 I4 0.000(0) . . . . ?
C6 C7 C8 I4 180.000(0) . . . . ?
C5 C4 C9 F3 180.000(0) . . . . ?
I2 C4 C9 F3 0.000(1) . . . . ?
C5 C4 C9 C8 0.000(1) . . . . ?
I2 C4 C9 C8 180.000(0) . . . . ?
C7 C8 C9 F3 180.000(0) . . . . ?
I4 C8 C9 F3 0.000(0) . . . . ?
C7 C8 C9 C4 0.000(1) . . . . ?
I4 C8 C9 C4 180.000(0) . . . . ?
